data_4066538
loop_
_publ_author_name
'Schwarz, Andrew D.'
'Herbert, Katherine R.'
'Paniagua, Cristina'
'Mountford, Philip'

_publ_section_title
;
 Ligand Variations in New Sulfonamide-Supported Group 4 Ring-Opening
 Polymerization Catalysts
;
_journal_issue 18
_journal_name_full Organometallics
_journal_page_first 4171
_journal_paper_doi 10.1021/om100508j
_journal_volume 29
_journal_year 2010
_chemical_formula_moiety 'C24 H34 N2 O4 S2'
_chemical_formula_sum 'C24 H34 N2 O4 S2'
_chemical_formula_weight 478.68
_chemical_name_systematic
;
1,2-C6H10(NHTs)2
;
_space_group_IT_number 2
_symmetry_cell_setting triclinic
_symmetry_space_group_name_Hall '-P 1'
_symmetry_space_group_name_H-M 'P -1'
_atom_sites_solution_hydrogens geom
_atom_sites_solution_primary direct
_atom_sites_solution_secondary difmap
_cell_angle_alpha 88.423(2)
_cell_angle_beta 89.411(2)
_cell_angle_gamma 75.9003(18)
_cell_formula_units_Z 2
_cell_length_a 7.8913(3)
_cell_length_b 8.2462(4)
_cell_length_c 19.0435(9)
_cell_measurement_reflns_used 4443
_cell_measurement_temperature 150
_cell_measurement_theta_max 27
_cell_measurement_theta_min 5
_cell_volume 1201.43(9)
_computing_cell_refinement 'DENZO/SCALEPACK (Otwinowski & Minor, 1997)'
_computing_data_collection 'COLLECT (Nonius, 1997-2001).'
_computing_data_reduction 'DENZO/SCALEPACK (Otwinowski & Minor, 1997)'
_computing_molecular_graphics 'CAMERON (Watkin et al., 1996)'
_computing_publication_material 'CRYSTALS (Betteridge et al., 2003)'
_computing_structure_refinement 'CRYSTALS (Betteridge et al., 2003)'
_computing_structure_solution 'SIR92 (Altomare et al., 1994)'
_diffrn_ambient_temperature 150
_diffrn_measured_fraction_theta_full 0.982
_diffrn_measured_fraction_theta_max 0.970
_diffrn_measurement_device_type 'Nonius KappaCCD'
_diffrn_measurement_method \w
_diffrn_radiation_monochromator graphite
_diffrn_radiation_type 'Mo K\a'
_diffrn_radiation_wavelength 0.71073
_diffrn_reflns_av_R_equivalents 0.030
_diffrn_reflns_limit_h_max 9
_diffrn_reflns_limit_h_min -10
_diffrn_reflns_limit_k_max 10
_diffrn_reflns_limit_k_min -10
_diffrn_reflns_limit_l_max 24
_diffrn_reflns_limit_l_min -24
_diffrn_reflns_number 8737
_diffrn_reflns_theta_full 25.242
_diffrn_reflns_theta_max 27.437
_diffrn_reflns_theta_min 5.100
_diffrn_standards_number 0
_exptl_absorpt_coefficient_mu 0.255
_exptl_absorpt_correction_T_max 0.97
_exptl_absorpt_correction_T_min 0.95
_exptl_absorpt_correction_type multi-scan
_exptl_absorpt_process_details 'DENZO/SCALEPACK (Otwinowski & Minor, 1997)'
_exptl_crystal_colour colourless
_exptl_crystal_density_diffrn 1.323
_exptl_crystal_description plate
_exptl_crystal_F_000 512
_exptl_crystal_size_max 0.20
_exptl_crystal_size_mid 0.20
_exptl_crystal_size_min 0.10
_refine_diff_density_max 0.28
_refine_diff_density_min -0.35
_refine_ls_extinction_method None
_refine_ls_goodness_of_fit_ref 1.0544
_refine_ls_hydrogen_treatment mixed
_refine_ls_matrix_type full
_refine_ls_number_parameters 297
_refine_ls_number_reflns 3889
_refine_ls_number_restraints 0
_refine_ls_R_factor_all 0.0693
_refine_ls_R_factor_gt 0.0478
_refine_ls_shift/su_max 0.000368
_refine_ls_structure_factor_coef F
_refine_ls_weighting_details
;
 Method, part 1, Chebychev polynomial, (Watkin, 1994, Prince, 1982) 
 [weight] = 1.0/[A~0~*T~0~(x)+A~1~*T~1~(x) ... +A~n-1~]*T~n-1~(x)] 
 where A~i~ are the Chebychev coefficients listed below and x= Fcalc/Fmax 
 Method = Robust Weighting (Prince, 1982) 
 W = [weight] * [1-(deltaF/6*sigmaF)^2^]^2^ 
 A~i~ are: 
 1.93 0.568 1.41 
;
_refine_ls_weighting_scheme calc
_refine_ls_wR_factor_all 0.0726
_refine_ls_wR_factor_gt 0.0567
_refine_ls_wR_factor_ref 0.0567
_reflns_limit_h_max 10
_reflns_limit_h_min -10
_reflns_limit_k_max 10
_reflns_limit_k_min -10
_reflns_limit_l_max 24
_reflns_limit_l_min 0
_reflns_number_gt 3889
_reflns_number_total 5319
_reflns_threshold_expression I>3.0\s(I)
_oxford_diffrn_Wilson_B_factor 2.51
_oxford_diffrn_Wilson_scale 0.73
_oxford_refine_ls_scale 1.184(3)
_cod_data_source_file om100508j_si_002.cif
_cod_data_source_block COMPOUND_17
_cod_depositor_comments
;
The following automatic conversions were performed:

'_symmetry_cell_setting' value 'Triclinic' changed to 'triclinic'
according to /home/saulius/struct/CIF-dictionaries/cif_core.dic
dictionary named 'cif_core.dic' version 2.4.1 from 2010-06-29.

Automatic conversion script
Id: cif_fix_values 1715 2011-07-08 13:25:40Z adriana 
;
_cod_original_sg_symbol_H-M 'P -1 '
_cod_database_code 4066538

loop_
_symmetry_equiv_pos_as_xyz
x,y,z
-x,-y,-z

loop_
_atom_site_label
_atom_site_type_symbol
_atom_site_fract_x
_atom_site_fract_y
_atom_site_fract_z
_atom_site_U_iso_or_equiv
_atom_site_occupancy
_atom_site_adp_type
_atom_site_refinement_flags_posn
C1 C 0.4458(3) 0.3325(2) 0.22436(10) 0.0289 1.0000 Uani .
C2 C 0.5630(3) 0.3687(3) 0.28296(11) 0.0304 1.0000 Uani .
C3 C 0.5507(3) 0.5570(3) 0.28487(13) 0.0377 1.0000 Uani .
C4 C 0.3614(3) 0.6589(3) 0.29106(13) 0.0435 1.0000 Uani .
C5 C 0.2534(3) 0.6240(3) 0.23004(14) 0.0414 1.0000 Uani .
C6 C 0.2584(3) 0.4386(3) 0.22965(12) 0.0363 1.0000 Uani .
C7 C 0.8278(3) 0.1236(3) 0.39957(10) 0.0291 1.0000 Uani .
C8 C 0.8147(3) -0.0409(3) 0.38701(11) 0.0316 1.0000 Uani .
C9 C 0.7667(3) -0.1338(3) 0.44272(12) 0.0341 1.0000 Uani .
C10 C 0.7316(3) -0.0708(3) 0.50958(12) 0.0350 1.0000 Uani .
C11 C 0.7460(3) 0.0907(3) 0.52031(11) 0.0380 1.0000 Uani .
C12 C 0.7919(3) 0.1921(3) 0.46708(11) 0.0346 1.0000 Uani .
C13 C 0.8439(4) -0.1244(3) 0.31677(13) 0.0460 1.0000 Uani .
C14 C 0.6779(3) -0.1748(3) 0.56813(13) 0.0438 1.0000 Uani .
C15 C 0.7962(5) 0.3675(3) 0.48720(14) 0.0555 1.0000 Uani .
C16 C 0.4064(3) 0.1439(2) 0.08113(11) 0.0289 1.0000 Uani .
C17 C 0.4867(3) 0.2299(2) 0.03063(11) 0.0297 1.0000 Uani .
C18 C 0.3864(3) 0.3064(3) -0.02699(11) 0.0330 1.0000 Uani .
C19 C 0.2143(3) 0.2993(3) -0.03626(11) 0.0343 1.0000 Uani .
C20 C 0.1401(3) 0.2138(3) 0.01457(12) 0.0357 1.0000 Uani .
C21 C 0.2309(3) 0.1350(3) 0.07344(11) 0.0327 1.0000 Uani .
C22 C 0.6737(3) 0.2441(3) 0.03137(13) 0.0381 1.0000 Uani .
C23 C 0.1120(3) 0.3771(3) -0.09994(13) 0.0459 1.0000 Uani .
C24 C 0.1344(3) 0.0446(4) 0.12390(13) 0.0457 1.0000 Uani .
N1 N 0.7447(2) 0.2740(2) 0.26853(9) 0.0304 1.0000 Uani .
N2 N 0.4443(2) 0.1537(2) 0.22471(9) 0.0300 1.0000 Uani .
S1 S 0.89537(7) 0.23995(7) 0.32859(3) 0.0310 1.0000 Uani .
S2 S 0.52283(6) 0.04290(6) 0.15646(3) 0.0290 1.0000 Uani .
O1 O 0.9076(2) 0.3991(2) 0.35332(8) 0.0387 1.0000 Uani .
O2 O 1.0485(2) 0.1360(2) 0.29636(8) 0.0379 1.0000 Uani .
O3 O 0.70166(19) 0.05226(19) 0.15030(8) 0.0346 1.0000 Uani .
O4 O 0.4871(2) -0.11801(19) 0.16841(8) 0.0361 1.0000 Uani .
H1 H 0.750(4) 0.191(4) 0.2434(14) 0.037(7) 1.0000 Uiso .
H2 H 0.354(4) 0.137(4) 0.2387(16) 0.049(8) 1.0000 Uiso .
H11 H 0.4950 0.3606 0.1783 0.0352 1.0000 Uiso R
H21 H 0.5235 0.3298 0.3291 0.0370 1.0000 Uiso R
H31 H 0.6195 0.5799 0.3256 0.0471 1.0000 Uiso R
H41 H 0.3579 0.7809 0.2916 0.0516 1.0000 Uiso R
H42 H 0.3107 0.6252 0.3359 0.0516 1.0000 Uiso R
H51 H 0.1301 0.6913 0.2342 0.0504 1.0000 Uiso R
H52 H 0.3054 0.6555 0.1851 0.0504 1.0000 Uiso R
H61 H 0.2064 0.4075 0.2746 0.0440 1.0000 Uiso R
H62 H 0.1889 0.4153 0.1892 0.0440 1.0000 Uiso R
H91 H 0.7570 -0.2503 0.4341 0.0409 1.0000 Uiso R
H111 H 0.7219 0.1375 0.5683 0.0449 1.0000 Uiso R
H131 H 0.8269 -0.2404 0.3215 0.0571 1.0000 Uiso R
H132 H 0.9659 -0.1291 0.3006 0.0571 1.0000 Uiso R
H133 H 0.7593 -0.0586 0.2816 0.0571 1.0000 Uiso R
H141 H 0.6586 -0.1095 0.6122 0.0545 1.0000 Uiso R
H142 H 0.7719 -0.2793 0.5760 0.0545 1.0000 Uiso R
H143 H 0.5672 -0.2046 0.5549 0.0545 1.0000 Uiso R
H151 H 0.7657 0.3835 0.5381 0.0698 1.0000 Uiso R
H152 H 0.9163 0.3838 0.4786 0.0698 1.0000 Uiso R
H153 H 0.7102 0.4509 0.4581 0.0698 1.0000 Uiso R
H181 H 0.4414 0.3682 -0.0630 0.0399 1.0000 Uiso R
H201 H 0.0158 0.2084 0.0087 0.0418 1.0000 Uiso R
H221 H 0.6959 0.3117 -0.0106 0.0483 1.0000 Uiso R
H222 H 0.6955 0.3000 0.0752 0.0483 1.0000 Uiso R
H223 H 0.7538 0.1297 0.0300 0.0483 1.0000 Uiso R
H231 H 0.1717 0.4564 -0.1247 0.0544 1.0000 Uiso R
H232 H 0.0989 0.2888 -0.1329 0.0544 1.0000 Uiso R
H233 H -0.0067 0.4405 -0.0846 0.0544 1.0000 Uiso R
H241 H 0.0123 0.0567 0.1069 0.0588 1.0000 Uiso R
H242 H 0.1312 0.0932 0.1716 0.0588 1.0000 Uiso R
H243 H 0.1963 -0.0766 0.1265 0.0588 1.0000 Uiso R
H244 H 0.6012 0.5919 0.2402 0.0471 1.0000 Uiso R

loop_
_atom_site_aniso_label
_atom_site_aniso_U_11
_atom_site_aniso_U_22
_atom_site_aniso_U_33
_atom_site_aniso_U_23
_atom_site_aniso_U_13
_atom_site_aniso_U_12
C1 0.0294(9) 0.0272(10) 0.0297(10) -0.0005(7) 0.0009(7) -0.0063(8)
C2 0.0331(10) 0.0303(10) 0.0281(9) -0.0006(8) -0.0007(8) -0.0086(8)
C3 0.0467(13) 0.0297(11) 0.0388(11) -0.0017(9) -0.0040(9) -0.0130(9)
C4 0.0525(14) 0.0331(11) 0.0433(13) -0.0057(9) 0.0079(11) -0.0071(10)
C5 0.0368(11) 0.0317(11) 0.0520(14) -0.0018(10) 0.0042(10) -0.0014(9)
C6 0.0305(10) 0.0350(11) 0.0427(12) 0.0008(9) 0.0016(9) -0.0071(8)
C7 0.0263(9) 0.0323(10) 0.0293(9) 0.0022(8) -0.0022(7) -0.0081(8)
C8 0.0315(10) 0.0294(10) 0.0330(10) 0.0004(8) -0.0038(8) -0.0055(8)
C9 0.0323(10) 0.0328(11) 0.0381(11) 0.0042(8) -0.0061(8) -0.0102(8)
C10 0.0310(10) 0.0400(12) 0.0332(10) 0.0074(9) -0.0058(8) -0.0078(9)
C11 0.0420(12) 0.0440(13) 0.0274(10) 0.0017(9) -0.0013(9) -0.0098(10)
C12 0.0383(11) 0.0363(11) 0.0296(10) -0.0012(8) -0.0034(8) -0.0099(9)
C13 0.0638(16) 0.0358(12) 0.0399(13) -0.0060(10) 0.0044(11) -0.0146(11)
C14 0.0420(13) 0.0551(15) 0.0358(11) 0.0142(10) -0.0048(9) -0.0159(11)
C15 0.092(2) 0.0432(14) 0.0362(13) -0.0092(11) 0.0082(13) -0.0247(14)
C16 0.0272(9) 0.0283(10) 0.0300(10) -0.0031(7) -0.0019(7) -0.0040(7)
C17 0.0275(9) 0.0269(10) 0.0338(10) -0.0031(8) 0.0012(7) -0.0045(7)
C18 0.0334(10) 0.0287(10) 0.0356(11) 0.0007(8) 0.0027(8) -0.0053(8)
C19 0.0332(10) 0.0336(11) 0.0326(10) -0.0028(8) -0.0024(8) -0.0014(8)
C20 0.0266(10) 0.0402(12) 0.0392(11) -0.0035(9) -0.0028(8) -0.0057(8)
C21 0.0262(9) 0.0367(11) 0.0356(11) -0.0048(8) -0.0005(8) -0.0078(8)
C22 0.0303(10) 0.0383(12) 0.0461(13) 0.0063(10) 0.0007(9) -0.0099(9)
C23 0.0434(13) 0.0493(14) 0.0397(12) 0.0054(10) -0.0083(10) -0.0015(11)
C24 0.0319(11) 0.0661(17) 0.0424(13) 0.0087(11) 0.0008(9) -0.0194(11)
N1 0.0328(9) 0.0321(9) 0.0269(8) 0.0004(7) -0.0034(7) -0.0088(7)
N2 0.0304(9) 0.0294(9) 0.0307(9) -0.0010(7) 0.0001(7) -0.0082(7)
S1 0.0304(3) 0.0356(3) 0.0294(3) 0.00160(19) -0.00270(18) -0.0131(2)
S2 0.0274(3) 0.0288(3) 0.0304(3) -0.00136(18) -0.00217(18) -0.00581(18)
O1 0.0445(9) 0.0369(8) 0.0411(9) 0.0002(6) -0.0061(7) -0.0223(7)
O2 0.0285(7) 0.0493(9) 0.0375(8) 0.0002(7) 0.0012(6) -0.0126(7)
O3 0.0260(7) 0.0391(8) 0.0372(8) -0.0019(6) -0.0014(6) -0.0051(6)
O4 0.0420(8) 0.0280(7) 0.0388(8) 0.0005(6) -0.0025(6) -0.0094(6)

loop_
_atom_type_symbol
_atom_type_scat_dispersion_real
_atom_type_scat_dispersion_imag
_atom_type_scat_Cromer_Mann_a1
_atom_type_scat_Cromer_Mann_b1
_atom_type_scat_Cromer_Mann_a2
_atom_type_scat_Cromer_Mann_b2
_atom_type_scat_Cromer_Mann_a3
_atom_type_scat_Cromer_Mann_b3
_atom_type_scat_Cromer_Mann_a4
_atom_type_scat_Cromer_Mann_b4
_atom_type_scat_Cromer_Mann_c
_atom_type_scat_source
C 0.0033 0.0016 2.3100 20.8439 1.0200 10.2075 1.5886 0.5687 0.8650 51.6512 0.2156 'International Tables Vol C 4.2.6.8 and 6.1.1.4'
H 0.0000 0.0000 0.4930 10.5109 0.3229 26.1257 0.1402 3.1424 0.0408 57.7998 0.0030 'International Tables Vol C 4.2.6.8 and 6.1.1.4'
N 0.0061 0.0033 12.2126 0.0057 3.1322 9.8933 2.0125 28.9975 1.1663 0.5826 -11.5290 'International Tables Vol C 4.2.6.8 and 6.1.1.4'
O 0.0106 0.0060 3.0485 13.2771 2.2868 5.7011 1.5463 0.3239 0.8670 32.9089 0.2508 'International Tables Vol C 4.2.6.8 and 6.1.1.4'
S 0.1246 0.1234 6.9053 1.4679 5.2034 22.2151 1.4379 0.2536 1.5863 56.1720 0.8669 'International Tables Vol C 4.2.6.8 and 6.1.1.4'

loop_
_geom_angle_atom_site_label_1
_geom_angle_atom_site_label_2
_geom_angle_atom_site_label_3
_geom_angle
_geom_angle_publ_flag
C2 C1 C6 112.35(17) yes
C2 C1 N2 111.21(16) yes
C6 C1 N2 109.33(17) yes
C2 C1 H11 108.0 no
C6 C1 H11 107.9 no
N2 C1 H11 108.0 no
C1 C2 C3 109.94(17) yes
C1 C2 N1 107.93(16) yes
C3 C2 N1 110.96(17) yes
C1 C2 H21 109.1 no
C3 C2 H21 109.4 no
N1 C2 H21 109.4 no
C2 C3 C4 111.90(19) yes
C2 C3 H31 109.1 no
C4 C3 H31 109.5 no
C2 C3 H244 108.5 no
C4 C3 H244 108.3 no
H31 C3 H244 109.5 no
C3 C4 C5 110.42(19) yes
C3 C4 H41 109.9 no
C5 C4 H41 109.9 no
C3 C4 H42 108.7 no
C5 C4 H42 108.5 no
H41 C4 H42 109.5 no
C4 C5 C6 109.7(2) yes
C4 C5 H51 110.1 no
C6 C5 H51 110.1 no
C4 C5 H52 108.7 no
C6 C5 H52 108.8 no
H51 C5 H52 109.5 no
C1 C6 C5 111.22(18) yes
C1 C6 H61 108.3 no
C5 C6 H61 108.6 no
C1 C6 H62 109.5 no
C5 C6 H62 109.7 no
H61 C6 H62 109.5 no
C8 C7 C12 120.56(19) yes
C8 C7 S1 118.11(15) yes
C12 C7 S1 121.32(16) yes
C7 C8 C9 118.33(19) yes
C7 C8 C13 125.09(19) yes
C9 C8 C13 116.6(2) yes
C8 C9 C10 122.5(2) yes
C8 C9 H91 118.6 no
C10 C9 H91 118.8 no
C9 C10 C11 117.8(2) yes
C9 C10 C14 120.8(2) yes
C11 C10 C14 121.4(2) yes
C10 C11 C12 123.1(2) yes
C10 C11 H111 118.6 no
C12 C11 H111 118.3 no
C7 C12 C11 117.7(2) yes
C7 C12 C15 126.0(2) yes
C11 C12 C15 116.3(2) yes
C8 C13 H131 109.8 no
C8 C13 H132 108.9 no
H131 C13 H132 109.5 no
C8 C13 H133 109.7 no
H131 C13 H133 109.5 no
H132 C13 H133 109.5 no
C10 C14 H141 109.6 no
C10 C14 H142 109.6 no
H141 C14 H142 109.5 no
C10 C14 H143 109.2 no
H141 C14 H143 109.5 no
H142 C14 H143 109.5 no
C12 C15 H151 109.6 no
C12 C15 H152 109.2 no
H151 C15 H152 109.5 no
C12 C15 H153 109.6 no
H151 C15 H153 109.5 no
H152 C15 H153 109.5 no
C17 C16 C21 120.92(19) yes
C17 C16 S2 121.25(15) yes
C21 C16 S2 117.84(16) yes
C16 C17 C18 117.84(19) yes
C16 C17 C22 126.19(19) yes
C18 C17 C22 115.94(19) yes
C17 C18 C19 122.7(2) yes
C17 C18 H181 118.7 no
C19 C18 H181 118.7 no
C18 C19 C20 117.7(2) yes
C18 C19 C23 121.5(2) yes
C20 C19 C23 120.8(2) yes
C19 C20 C21 123.0(2) yes
C19 C20 H201 118.5 no
C21 C20 H201 118.4 no
C16 C21 C20 117.8(2) yes
C16 C21 C24 124.9(2) yes
C20 C21 C24 117.27(19) yes
C17 C22 H221 109.5 no
C17 C22 H222 109.6 no
H221 C22 H222 109.5 no
C17 C22 H223 109.3 no
H221 C22 H223 109.5 no
H222 C22 H223 109.5 no
C19 C23 H231 110.4 no
C19 C23 H232 110.5 no
H231 C23 H232 109.5 no
C19 C23 H233 108.8 no
H231 C23 H233 108.8 no
H232 C23 H233 108.8 no
C21 C24 H241 109.6 no
C21 C24 H242 109.7 no
H241 C24 H242 109.5 no
C21 C24 H243 109.1 no
H241 C24 H243 109.5 no
H242 C24 H243 109.5 no
C2 N1 S1 121.93(14) yes
C2 N1 H1 113.3(19) yes
S1 N1 H1 112.7(19) yes
C1 N2 S2 118.76(14) yes
C1 N2 H2 113(2) yes
S2 N2 H2 113(2) yes
C7 S1 N1 108.22(9) yes
C7 S1 O1 108.97(10) yes
N1 S1 O1 107.55(10) yes
C7 S1 O2 108.51(10) yes
N1 S1 O2 105.54(10) yes
O1 S1 O2 117.67(10) yes
C16 S2 N2 107.42(9) yes
C16 S2 O3 108.68(10) yes
N2 S2 O3 105.67(10) yes
C16 S2 O4 109.94(9) yes
N2 S2 O4 106.09(10) yes
O3 S2 O4 118.44(10) yes
S2 O3 H1 105.4(7) yes
N1 H1 O3 157(3) yes

loop_
_geom_bond_atom_site_label_1
_geom_bond_atom_site_label_2
_geom_bond_distance
_geom_bond_publ_flag
C1 C2 1.538(3) yes
C1 C6 1.527(3) yes
C1 N2 1.478(3) yes
C1 H11 1.000 no
C2 C3 1.533(3) yes
C2 N1 1.483(3) yes
C2 H21 1.000 no
C3 C4 1.530(3) yes
C3 H31 1.000 no
C3 H244 1.000 no
C4 C5 1.523(4) yes
C4 H41 1.000 no
C4 H42 1.000 no
C5 C6 1.520(3) yes
C5 H51 1.000 no
C5 H52 1.000 no
C6 H61 1.000 no
C6 H62 1.000 no
C7 C8 1.412(3) yes
C7 C12 1.416(3) yes
C7 S1 1.787(2) yes
C8 C9 1.395(3) yes
C8 C13 1.511(3) yes
C9 C10 1.388(3) yes
C9 H91 1.000 no
C10 C11 1.385(3) yes
C10 C14 1.507(3) yes
C11 C12 1.397(3) yes
C11 H111 1.000 no
C12 C15 1.515(3) yes
C13 H131 1.000 no
C13 H132 1.000 no
C13 H133 1.000 no
C14 H141 1.000 no
C14 H142 1.000 no
C14 H143 1.000 no
C15 H151 1.000 no
C15 H152 1.000 no
C15 H153 1.000 no
C16 C17 1.413(3) yes
C16 C21 1.414(3) yes
C16 S2 1.784(2) yes
C17 C18 1.401(3) yes
C17 C22 1.509(3) yes
C18 C19 1.387(3) yes
C18 H181 1.000 no
C19 C20 1.389(3) yes
C19 C23 1.503(3) yes
C20 C21 1.394(3) yes
C20 H201 1.000 no
C21 C24 1.510(3) yes
C22 H221 1.000 no
C22 H222 1.000 no
C22 H223 1.000 no
C23 H231 1.000 no
C23 H232 1.000 no
C23 H233 1.000 no
C24 H241 1.000 no
C24 H242 1.000 no
C24 H243 1.000 no
N1 S1 1.6275(18) yes
N1 H1 0.84(3) yes
N2 S2 1.6373(18) yes
N2 H2 0.80(3) yes
S1 O1 1.4316(16) yes
S1 O2 1.4424(17) yes
S2 O3 1.4354(15) yes
S2 O4 1.4341(16) yes
O3 H1 2.22(3) yes
